data_1528617
loop_
_publ_author_name
'Kahlenberg, V.'
'Kaindl, R.'
'Konzett, J.'

_publ_section_title
;
 eta-Y2 Si2 O7 - structural investigations on a quenchable high-pressure
 mixed anion silicate
;
_journal_name_full 'Solid State Sciences'
_journal_page_first 542
_journal_page_last 550
_journal_volume 9
_journal_year 2007
_chemical_formula_sum 'O7 Si2 Y2'
_chemical_name_systematic 'Y2 Si2 O7'
_space_group_IT_number 2
_symmetry_space_group_name_Hall '-P 1'
_symmetry_space_group_name_H-M 'P -1'
_cell_angle_alpha 91.096
_cell_angle_beta 94.534
_cell_angle_gamma 91.73
_cell_formula_units_Z 12
_cell_length_a 6.629
_cell_length_b 6.584
_cell_length_c 35.916
_cell_volume 1561.584
_citation_journal_id_ASTM SSSCFJ
_cod_data_source_file Kahlenberg_SSSCFJ_2007_1398.cif
_cod_data_source_block O7Si2Y2
_cod_database_code 1528617

loop_
_symmetry_equiv_pos_as_xyz
x,y,z
-x,-y,-z

loop_
_atom_site_label
_atom_site_type_symbol
_atom_site_fract_x
_atom_site_fract_y
_atom_site_fract_z
_atom_site_occupancy
_atom_site_U_iso_or_equiv
O10 O-2 0.9341 0.7772 0.3298 1 0.0
O41 O-2 0.9529 0.0462 0.2668 1 0.0
Y3 Y+3 0.3971 0.8843 0.0479 1 0.0
Y1 Y+3 0.6653 0.6794 0.1332 1 0.0
Si1 Si+4 0.1537 0.1508 0.2901 1 0.0
O12 O-2 0.078 0.2852 -0.0045 1 0.0
Si7 Si+4 0.2896 0.6246 0.4693 1 0.0
O19 O-2 0.1962 0.6935 0.2332 1 0.0
O5 O-2 0.1985 0.3013 0.1327 1 0.0
O17 O-2 0.0205 0.0026 0.3925 1 0.0
O18 O-2 0.4771 0.9943 0.1078 1 0.0
O37 O-2 -0.2802 0.0455 0.0237 1 0.0
Y8 Y+3 0.6668 0.9517 0.2935 1 0.0
O33 O-2 0.1974 0.0219 0.1923 1 0.0
Y2 Y+3 0.1562 0.9566 0.1284 1 0.0
O1 O-2 0.8273 0.7473 0.1958 1 0.0
Si11 Si+4 -0.1368 0.864 0.0399 1 0.0
O7 O-2 0.6686 0.9859 0.3593 1 0.0
O30 O-2 0.3487 0.6323 0.0972 1 0.0
O8 O-2 0.1174 0.7743 0.4564 1 0.0
Y11 Y+3 0.1915 0.3788 0.5454 1 0.0
Si10 Si+4 -0.0434 0.6003 0.2219 1 0.0
O2 O-2 0.3303 0.5815 0.0179 1 0.0
O34 O-2 -0.2905 0.7217 0.062 1 0.0
O29 O-2 0.8309 0.0161 0.139 1 0.0
O36 O-2 0.3939 0.227 0.0438 1 0.0
O21 O-2 0.4531 0.59 0.4366 1 0.0
Si2 Si+4 0.3429 0.8444 0.2091 1 0.0
O27 O-2 0.6199 0.3533 0.2367 1 0.0
Y12 Y+3 0.2082 0.6196 0.3034 1 0.0
O15 O-2 0.114 0.2717 0.3297 1 0.0
Si3 Si+4 0.2163 0.3769 0.0316 1 0.0
Y7 Y+3 0.3364 0.0478 0.3697 1 0.0
O23 O-2 -0.0024 0.6499 0.1246 1 0.0
O39 O-2 0.4 0.698 0.1749 1 0.0
Y5 Y+3 0.1101 0.1161 0.4526 1 0.0
O6 O-2 0.0732 0.9337 0.0633 1 0.0
O14 O-2 0.3141 0.973 0.305 1 0.0
O32 O-2 0.7124 0.2965 0.3093 1 0.0
Si6 Si+4 0.3549 0.5043 0.3938 1 0.0
Si8 Si+4 0.8631 0.8389 0.3697 1 0.0
O42 O-2 0.4286 0.7261 0.5054 1 0.0
O16 O-2 0.7979 0.2766 0.4384 1 0.0
O40 O-2 0.6911 0.3566 0.1049 1 0.0
Y4 Y+3 0.2995 0.6191 0.9554 1 0.0
O11 O-2 0.5745 0.2306 0.1683 1 0.0
O20 O-2 0.0559 0.4151 0.0632 1 0.0
O9 O-2 0.1581 0.374 0.4044 1 0.0
Si9 Si+4 0.1534 0.4344 0.1077 1 0.0
O4 O-2 0.5314 0.9438 0.2335 1 0.0
Si12 Si+4 0.6761 0.458 0.2765 1 0.0
O35 O-2 0.3089 0.6911 0.367 1 0.0
Si4 Si+4 0.6389 0.1603 0.1283 1 0.0
O26 O-2 0.8937 0.5815 0.2659 1 0.0
O24 O-2 0.7832 0.9521 0.4754 1 0.0
Si5 Si+4 0.6385 0.1331 0.4596 1 0.0
Y10 Y+3 0.8224 0.0941 0.2072 1 0.0
O31 O-2 0.5359 0.6358 0.2911 1 0.0
O22 O-2 0.2535 0.3228 0.2656 1 0.0
O13 O-2 0.8127 0.6454 0.3937 1 0.0
O38 O-2 0.1756 0.4205 0.4827 1 0.0
O25 O-2 0.508 0.3482 0.3771 1 0.0
Y6 Y+3 0.3291 0.3502 0.2012 1 0.0
O3 O-2 0.9916 0.3884 0.2014 1 0.0
Y9 Y+3 0.8426 0.3152 0.3697 1 0.0
O28 O-2 0.4315 0.0624 0.4362 1 0.0
